data_7024287
loop_
_publ_author_name
'Saparov, Bayrammurad'
'He, Hua'
'Zhang, Xiaohang'
'Greene, Richard'
'Bobev, Svilen'

_publ_section_title
;
 Synthesis, crystallographic and theoretical studies of the new Zintl
 phases Ba2Cd2Pn3 (Pn = As, Sb), and the solid solutions
 (Ba(1-x)Sr(x))2Cd2Sb3 and Ba2Cd2(Sb(1-x)As(x))3.
;
_journal_issue 4
_journal_name_full 'Dalton transactions (Cambridge, England : 2003)'
_journal_page_first 1063
_journal_page_last 1070
_journal_paper_doi 10.1039/b914305j
_journal_volume 39
_journal_year 2010
_chemical_formula_moiety 'As3 Cd2, 2(Ba)'
_chemical_formula_sum 'As3 Ba2 Cd2'
_chemical_formula_weight 724.24
_chemical_name_systematic
;
?
;
_space_group_IT_number 12
_symmetry_cell_setting monoclinic
_symmetry_space_group_name_Hall '-C 2y'
_symmetry_space_group_name_H-M 'C 1 2/m 1'
_atom_sites_solution_primary direct
_atom_sites_solution_secondary difmap
_audit_creation_method SHELXL-97
_cell_angle_alpha 90.00
_cell_angle_beta 126.6390(10)
_cell_angle_gamma 90.00
_cell_formula_units_Z 4
_cell_length_a 17.1877(17)
_cell_length_b 4.5472(4)
_cell_length_c 12.7253(12)
_cell_measurement_reflns_used 1106
_cell_measurement_temperature 170(2)
_cell_measurement_theta_max 28.32
_cell_measurement_theta_min 1.99
_cell_volume 798.04(13)
_computing_cell_refinement 'Bruker SMART'
_computing_data_collection 'Bruker SMART'
_computing_data_reduction 'Bruker SAINT'
_computing_molecular_graphics 'Bruker SHELXTL'
_computing_publication_material 'Bruker SHELXTL'
_computing_structure_refinement 'SHELXL-97 (Sheldrick, 1997)'
_computing_structure_solution 'SHELXS-97 (Sheldrick, 1990)'
_diffrn_ambient_temperature 170(2)
_diffrn_measured_fraction_theta_full 0.996
_diffrn_measured_fraction_theta_max 0.996
_diffrn_measurement_device_type 'CCD area detector'
_diffrn_measurement_method 'phi and omega scans'
_diffrn_radiation_monochromator graphite
_diffrn_radiation_source 'fine-focus sealed tube'
_diffrn_radiation_type MoK\a
_diffrn_radiation_wavelength 0.71073
_diffrn_reflns_av_R_equivalents 0.0251
_diffrn_reflns_av_sigmaI/netI 0.0187
_diffrn_reflns_limit_h_max 22
_diffrn_reflns_limit_h_min -22
_diffrn_reflns_limit_k_max 6
_diffrn_reflns_limit_k_min -6
_diffrn_reflns_limit_l_max 16
_diffrn_reflns_limit_l_min -16
_diffrn_reflns_number 5464
_diffrn_reflns_theta_full 28.32
_diffrn_reflns_theta_max 28.32
_diffrn_reflns_theta_min 1.99
_exptl_absorpt_coefficient_mu 27.227
_exptl_absorpt_correction_T_max 0.3738
_exptl_absorpt_correction_T_min 0.2056
_exptl_absorpt_correction_type multi-scan
_exptl_absorpt_process_details
;
SADABS (Sheldrick, 2003)
;
_exptl_crystal_colour black
_exptl_crystal_density_diffrn 6.028
_exptl_crystal_density_method 'not measured'
_exptl_crystal_description needle
_exptl_crystal_F_000 1228
_exptl_crystal_size_max 0.09
_exptl_crystal_size_mid 0.05
_exptl_crystal_size_min 0.05
_refine_diff_density_max 0.983
_refine_diff_density_min -0.758
_refine_diff_density_rms 0.188
_refine_ls_extinction_coef 0.00184(6)
_refine_ls_extinction_expression Fc^*^=kFc[1+0.001xFc^2^\l^3^/sin(2\q)]^-1/4^
_refine_ls_extinction_method SHELXL
_refine_ls_goodness_of_fit_ref 1.077
_refine_ls_matrix_type full
_refine_ls_number_parameters 44
_refine_ls_number_reflns 1106
_refine_ls_number_restraints 0
_refine_ls_restrained_S_all 1.077
_refine_ls_R_factor_all 0.0170
_refine_ls_R_factor_gt 0.0158
_refine_ls_shift/su_max 0.001
_refine_ls_shift/su_mean 0.000
_refine_ls_structure_factor_coef Fsqd
_refine_ls_weighting_details 'calc w=1/[\s^2^(Fo^2^)+(0.0175P)^2^+0.0000P] where P=(Fo^2^+2Fc^2^)/3'
_refine_ls_weighting_scheme calc
_refine_ls_wR_factor_gt 0.0353
_refine_ls_wR_factor_ref 0.0357
_reflns_number_gt 1058
_reflns_number_total 1106
_reflns_threshold_expression >2sigma(I)
_cod_data_source_file b914305j.txt
_cod_data_source_block Ba2Cd2As3
_cod_original_sg_symbol_H-M C2/m
_cod_database_code 7024287

loop_
_symmetry_equiv_pos_as_xyz
'x, y, z'
'-x, y, -z'
'x+1/2, y+1/2, z'
'-x+1/2, y+1/2, -z'
'-x, -y, -z'
'x, -y, z'
'-x+1/2, -y+1/2, -z'
'x+1/2, -y+1/2, z'

loop_
_atom_site_label
_atom_site_type_symbol
_atom_site_fract_x
_atom_site_fract_y
_atom_site_fract_z
_atom_site_U_iso_or_equiv
_atom_site_adp_type
_atom_site_occupancy
_atom_site_symmetry_multiplicity
_atom_site_calc_flag
_atom_site_refinement_flags
Ba1 Ba 0.268933(19) 0.0000 0.66833(3) 0.00939(8) Uani 1 2 d S
Ba2 Ba 0.39225(2) 0.0000 0.04756(3) 0.01004(8) Uani 1 2 d S
Cd1 Cd 0.04089(2) 0.0000 0.31521(3) 0.01086(9) Uani 1 2 d S
Cd2 Cd 0.41066(3) 0.0000 0.34843(3) 0.01125(9) Uani 1 2 d S
As1 As 0.07220(3) 0.0000 0.11742(5) 0.00984(11) Uani 1 2 d S
As2 As 0.15243(3) 0.0000 0.80032(5) 0.00925(11) Uani 1 2 d S
As3 As 0.38406(3) 0.0000 0.53873(5) 0.00902(11) Uani 1 2 d S

loop_
_atom_site_aniso_label
_atom_site_aniso_U_11
_atom_site_aniso_U_22
_atom_site_aniso_U_33
_atom_site_aniso_U_23
_atom_site_aniso_U_13
_atom_site_aniso_U_12
Ba1 0.00883(15) 0.01028(15) 0.00885(15) 0.000 0.00516(12) 0.000
Ba2 0.01079(15) 0.01005(14) 0.00952(15) 0.000 0.00618(12) 0.000
Cd1 0.00917(17) 0.01073(17) 0.01060(18) 0.000 0.00478(15) 0.000
Cd2 0.01295(18) 0.01114(17) 0.01148(18) 0.000 0.00826(15) 0.000
As1 0.0085(2) 0.0118(2) 0.0081(2) 0.000 0.0044(2) 0.000
As2 0.0089(2) 0.0098(2) 0.0094(2) 0.000 0.0056(2) 0.000
As3 0.0092(2) 0.0092(2) 0.0087(2) 0.000 0.0054(2) 0.000

loop_
_atom_type_symbol
_atom_type_description
_atom_type_scat_dispersion_real
_atom_type_scat_dispersion_imag
_atom_type_scat_source
As As 0.0499 2.0058 'International Tables Vol C Tables 4.2.6.8 and 6.1.1.4'
Cd Cd -0.8075 1.2024 'International Tables Vol C Tables 4.2.6.8 and 6.1.1.4'
Ba Ba -0.3244 2.2819 'International Tables Vol C Tables 4.2.6.8 and 6.1.1.4'

loop_
_geom_angle_atom_site_label_1
_geom_angle_atom_site_label_2
_geom_angle_atom_site_label_3
_geom_angle
_geom_angle_site_symmetry_1
_geom_angle_site_symmetry_3
As3 Ba1 As3 91.801(13) . 7_546
As3 Ba1 As3 91.801(13) . 7_556
As3 Ba1 As3 87.769(15) 7_546 7_556
As3 Ba1 As2 179.909(15) . .
As3 Ba1 As2 88.264(13) 7_546 .
As3 Ba1 As2 88.264(13) 7_556 .
As3 Ba1 As1 88.020(13) . 7_556
As3 Ba1 As1 178.963(11) 7_546 7_556
As3 Ba1 As1 93.257(11) 7_556 7_556
As2 Ba1 As1 91.913(14) . 7_556
As3 Ba1 As1 88.020(13) . 7_546
As3 Ba1 As1 93.257(11) 7_546 7_546
As3 Ba1 As1 178.963(12) 7_556 7_546
As2 Ba1 As1 91.913(14) . 7_546
As1 Ba1 As1 85.716(14) 7_556 7_546
As3 Ba1 Cd2 134.800(8) . 7_546
As3 Ba1 Cd2 45.030(10) 7_546 7_546
As3 Ba1 Cd2 97.874(13) 7_556 7_546
As2 Ba1 Cd2 45.246(8) . 7_546
As1 Ba1 Cd2 134.866(13) 7_556 7_546
As1 Ba1 Cd2 82.968(11) 7_546 7_546
As3 Ba1 Cd2 134.800(8) . 7_556
As3 Ba1 Cd2 97.874(13) 7_546 7_556
As3 Ba1 Cd2 45.030(10) 7_556 7_556
As2 Ba1 Cd2 45.246(8) . 7_556
As1 Ba1 Cd2 82.968(11) 7_556 7_556
As1 Ba1 Cd2 134.866(13) 7_546 7_556
Cd2 Ba1 Cd2 74.973(10) 7_546 7_556
As3 Ba1 Cd1 84.881(14) . .
As3 Ba1 Cd1 44.408(8) 7_546 .
As3 Ba1 Cd1 44.408(7) 7_556 .
As2 Ba1 Cd1 95.210(15) . .
As1 Ba1 Cd1 136.571(8) 7_556 .
As1 Ba1 Cd1 136.571(7) 7_546 .
Cd2 Ba1 Cd1 72.510(10) 7_546 .
Cd2 Ba1 Cd1 72.510(10) 7_556 .
As3 Ba1 Cd1 43.821(8) . 7_556
As3 Ba1 Cd1 134.003(12) 7_546 7_556
As3 Ba1 Cd1 83.280(11) 7_556 7_556
As2 Ba1 Cd1 136.131(8) . 7_556
As1 Ba1 Cd1 46.066(10) 7_556 7_556
As1 Ba1 Cd1 95.892(12) 7_546 7_556
Cd2 Ba1 Cd1 178.339(6) 7_546 7_556
Cd2 Ba1 Cd1 106.676(9) 7_556 7_556
Cd1 Ba1 Cd1 107.685(10) . 7_556
As3 Ba1 Cd1 43.821(7) . 7_546
As3 Ba1 Cd1 83.280(11) 7_546 7_546
As3 Ba1 Cd1 134.003(13) 7_556 7_546
As2 Ba1 Cd1 136.131(8) . 7_546
As1 Ba1 Cd1 95.892(12) 7_556 7_546
As1 Ba1 Cd1 46.066(11) 7_546 7_546
Cd2 Ba1 Cd1 106.676(9) 7_546 7_546
Cd2 Ba1 Cd1 178.339(6) 7_556 7_546
Cd1 Ba1 Cd1 107.685(10) . 7_546
Cd1 Ba1 Cd1 71.674(10) 7_556 7_546
As3 Ba1 Ba2 125.176(13) . 1_556
As3 Ba1 Ba2 124.782(9) 7_546 1_556
As3 Ba1 Ba2 124.782(9) 7_556 1_556
As2 Ba1 Ba2 54.733(12) . 1_556
As1 Ba1 Ba2 54.647(9) 7_556 1_556
As1 Ba1 Ba2 54.647(9) 7_546 1_556
Cd2 Ba1 Ba2 83.817(8) 7_546 1_556
Cd2 Ba1 Ba2 83.817(8) 7_556 1_556
Cd1 Ba1 Ba2 149.943(10) . 1_556
Cd1 Ba1 Ba2 96.518(8) 7_556 1_556
Cd1 Ba1 Ba2 96.518(8) 7_546 1_556
As2 Ba2 As2 85.213(14) 7_556 7_546
As2 Ba2 As2 88.005(13) 7_556 1_554
As2 Ba2 As2 88.005(13) 7_546 1_554
As2 Ba2 As1 177.607(15) 7_556 7_545
As2 Ba2 As1 95.202(11) 7_546 7_545
As2 Ba2 As1 89.653(13) 1_554 7_545
As2 Ba2 As1 95.202(11) 7_556 7
As2 Ba2 As1 177.607(15) 7_546 7
As2 Ba2 As1 89.653(13) 1_554 7
As1 Ba2 As1 84.287(14) 7_545 7
As2 Ba2 As1 83.406(11) 7_556 3
As2 Ba2 As1 139.897(15) 7_546 3
As2 Ba2 As1 129.710(11) 1_554 3
As1 Ba2 As1 97.729(10) 7_545 3
As1 Ba2 As1 42.483(15) 7 3
As2 Ba2 As1 139.897(15) 7_556 3_545
As2 Ba2 As1 83.406(11) 7_546 3_545
As2 Ba2 As1 129.710(11) 1_554 3_545
As1 Ba2 As1 42.483(15) 7_545 3_545
As1 Ba2 As1 97.729(11) 7 3_545
As1 Ba2 As1 81.047(14) 3 3_545
As2 Ba2 Cd1 45.824(11) 7_556 3
As2 Ba2 Cd1 99.197(13) 7_546 3
As2 Ba2 Cd1 131.684(8) 1_554 3
As1 Ba2 Cd1 136.280(14) 7_545 3
As1 Ba2 Cd1 82.738(11) 7 3
As1 Ba2 Cd1 47.729(10) 3 3
As1 Ba2 Cd1 98.606(12) 3_545 3
As2 Ba2 Cd1 99.197(13) 7_556 3_545
As2 Ba2 Cd1 45.824(11) 7_546 3_545
As2 Ba2 Cd1 131.684(8) 1_554 3_545
As1 Ba2 Cd1 82.738(11) 7_545 3_545
As1 Ba2 Cd1 136.280(14) 7 3_545
As1 Ba2 Cd1 98.606(12) 3 3_545
As1 Ba2 Cd1 47.729(10) 3_545 3_545
Cd1 Ba2 Cd1 78.507(11) 3 3_545
As2 Ba2 Cd2 45.709(8) 7_556 .
As2 Ba2 Cd2 45.709(8) 7_546 .
As2 Ba2 Cd2 105.713(14) 1_554 .
As1 Ba2 Cd2 135.674(8) 7_545 .
As1 Ba2 Cd2 135.674(8) 7 .
As1 Ba2 Cd2 102.911(11) 3 .
As1 Ba2 Cd2 102.911(11) 3_545 .
Cd1 Ba2 Cd2 55.807(9) 3 .
Cd1 Ba2 Cd2 55.807(9) 3_545 .
As2 Ba2 Ba1 124.343(10) 7_556 1_554
As2 Ba2 Ba1 124.343(10) 7_546 1_554
As2 Ba2 Ba1 52.749(10) 1_554 1_554
As1 Ba2 Ba1 53.570(9) 7_545 1_554
As1 Ba2 Ba1 53.570(9) 7 1_554
As1 Ba2 Ba1 93.377(10) 3 1_554
As1 Ba2 Ba1 93.377(10) 3_545 1_554
Cd1 Ba2 Ba1 135.916(7) 3 1_554
Cd1 Ba2 Ba1 135.916(7) 3_545 1_554
Cd2 Ba2 Ba1 158.462(11) . 1_554
As2 Ba2 Ba2 131.178(9) 7_556 5_655
As2 Ba2 Ba2 131.178(9) 7_546 5_655
As2 Ba2 Ba2 119.262(15) 1_554 5_655
As1 Ba2 Ba2 49.919(8) 7_545 5_655
As1 Ba2 Ba2 49.919(8) 7 5_655
As1 Ba2 Ba2 47.810(8) 3 5_655
As1 Ba2 Ba2 47.810(8) 3_545 5_655
Cd1 Ba2 Ba2 91.205(11) 3 5_655
Cd1 Ba2 Ba2 91.205(11) 3_545 5_655
Cd2 Ba2 Ba2 135.025(12) . 5_655
Ba1 Ba2 Ba2 66.513(9) 1_554 5_655
As2 Cd1 As3 107.307(14) 5_556 7_556
As2 Cd1 As3 107.307(14) 5_556 7_546
As3 Cd1 As3 113.09(2) 7_556 7_546
As2 Cd1 As1 109.536(19) 5_556 .
As3 Cd1 As1 109.750(14) 7_556 .
As3 Cd1 As1 109.750(14) 7_546 .
As2 Cd1 Cd2 51.802(10) 5_556 3_445
As3 Cd1 Cd2 123.615(16) 7_556 3_445
As3 Cd1 Cd2 55.548(13) 7_546 3_445
As1 Cd1 Cd2 126.345(11) . 3_445
As2 Cd1 Cd2 51.802(10) 5_556 3_455
As3 Cd1 Cd2 55.548(13) 7_556 3_455
As3 Cd1 Cd2 123.615(16) 7_546 3_455
As1 Cd1 Cd2 126.345(11) . 3_455
Cd2 Cd1 Cd2 84.258(13) 3_445 3_455
As2 Cd1 Ba2 62.523(10) 5_556 3_445
As3 Cd1 Ba2 162.518(13) 7_556 3_445
As3 Cd1 Ba2 84.144(12) 7_546 3_445
As1 Cd1 Ba2 64.419(12) . 3_445
Cd2 Cd1 Ba2 62.925(10) 3_445 3_445
Cd2 Cd1 Ba2 113.188(14) 3_455 3_445
As2 Cd1 Ba2 62.523(10) 5_556 3_455
As3 Cd1 Ba2 84.144(12) 7_556 3_455
As3 Cd1 Ba2 162.518(13) 7_546 3_455
As1 Cd1 Ba2 64.419(12) . 3_455
Cd2 Cd1 Ba2 113.188(14) 3_445 3_455
Cd2 Cd1 Ba2 62.925(10) 3_455 3_455
Ba2 Cd1 Ba2 78.507(11) 3_445 3_455
As2 Cd1 Ba1 134.701(15) 5_556 .
As3 Cd1 Ba1 57.374(11) 7_556 .
As3 Cd1 Ba1 57.374(11) 7_546 .
As1 Cd1 Ba1 115.763(17) . .
Cd2 Cd1 Ba1 98.277(12) 3_445 .
Cd2 Cd1 Ba1 98.277(12) 3_455 .
Ba2 Cd1 Ba1 140.047(6) 3_445 .
Ba2 Cd1 Ba1 140.047(6) 3_455 .
As2 Cd1 Ba1 138.411(9) 5_556 7_556
As3 Cd1 Ba1 55.540(11) 7_556 7_556
As3 Cd1 Ba1 114.276(16) 7_546 7_556
As1 Cd1 Ba1 56.985(10) . 7_556
Cd2 Cd1 Ba1 169.513(12) 3_445 7_556
Cd2 Cd1 Ba1 101.409(8) 3_455 7_556
Ba2 Cd1 Ba1 121.403(12) 3_445 7_556
Ba2 Cd1 Ba1 77.298(9) 3_455 7_556
Ba1 Cd1 Ba1 72.315(10) . 7_556
As2 Cd1 Ba1 138.411(9) 5_556 7_546
As3 Cd1 Ba1 114.276(16) 7_556 7_546
As3 Cd1 Ba1 55.540(11) 7_546 7_546
As1 Cd1 Ba1 56.985(10) . 7_546
Cd2 Cd1 Ba1 101.409(9) 3_445 7_546
Cd2 Cd1 Ba1 169.513(12) 3_455 7_546
Ba2 Cd1 Ba1 77.298(9) 3_445 7_546
Ba2 Cd1 Ba1 121.403(11) 3_455 7_546
Ba1 Cd1 Ba1 72.315(10) . 7_546
Ba1 Cd1 Ba1 71.675(10) 7_556 7_546
As3 Cd2 As2 114.111(13) . 7_546
As3 Cd2 As2 114.111(13) . 7_556
As2 Cd2 As2 112.49(2) 7_546 7_556
As3 Cd2 As3 111.060(16) . 5_656
As2 Cd2 As3 101.814(14) 7_546 5_656
As2 Cd2 As3 101.814(14) 7_556 5_656
As3 Cd2 Cd2 58.343(17) . 5_656
As2 Cd2 Cd2 122.346(12) 7_546 5_656
As2 Cd2 Cd2 122.346(12) 7_556 5_656
As3 Cd2 Cd2 52.717(14) 5_656 5_656
As3 Cd2 Cd1 125.844(12) . 3
As2 Cd2 Cd1 119.336(16) 7_546 3
As2 Cd2 Cd1 51.283(13) 7_556 3
As3 Cd2 Cd1 50.570(9) 5_656 3
Cd2 Cd2 Cd1 85.408(14) 5_656 3
As3 Cd2 Cd1 125.844(12) . 3_545
As2 Cd2 Cd1 51.283(13) 7_546 3_545
As2 Cd2 Cd1 119.336(16) 7_556 3_545
As3 Cd2 Cd1 50.570(9) 5_656 3_545
Cd2 Cd2 Cd1 85.408(14) 5_656 3_545
Cd1 Cd2 Cd1 84.257(13) 3 3_545
As3 Cd2 Ba2 168.258(17) . .
As2 Cd2 Ba2 61.536(11) 7_546 .
As2 Cd2 Ba2 61.536(11) 7_556 .
As3 Cd2 Ba2 80.682(13) 5_656 .
Cd2 Cd2 Ba2 133.399(18) 5_656 .
Cd1 Cd2 Ba2 61.268(8) 3 .
Cd1 Cd2 Ba2 61.268(8) 3_545 .
As3 Cd2 Ba1 58.573(10) . 7_546
As2 Cd2 Ba1 58.783(12) 7_546 7_546
As2 Cd2 Ba1 119.581(16) 7_556 7_546
As3 Cd2 Ba1 138.206(8) 5_656 7_546
Cd2 Cd2 Ba1 103.619(13) 5_656 7_546
Cd1 Cd2 Ba1 170.326(13) 3 7_546
Cd1 Cd2 Ba1 99.748(9) 3_545 7_546
Ba2 Cd2 Ba1 112.879(9) . 7_546
As3 Cd2 Ba1 58.573(10) . 7_556
As2 Cd2 Ba1 119.581(16) 7_546 7_556
As2 Cd2 Ba1 58.783(11) 7_556 7_556
As3 Cd2 Ba1 138.206(8) 5_656 7_556
Cd2 Cd2 Ba1 103.619(13) 5_656 7_556
Cd1 Cd2 Ba1 99.748(9) 3 7_556
Cd1 Cd2 Ba1 170.326(13) 3_545 7_556
Ba2 Cd2 Ba1 112.879(9) . 7_556
Ba1 Cd2 Ba1 74.973(11) 7_546 7_556
As1 As1 Cd1 118.47(3) 5 .
As1 As1 Ba1 136.112(9) 5 7_556
Cd1 As1 Ba1 76.947(14) . 7_556
As1 As1 Ba1 136.112(9) 5 7_546
Cd1 As1 Ba1 76.947(14) . 7_546
Ba1 As1 Ba1 85.717(14) 7_556 7_546
As1 As1 Ba2 71.127(17) 5 7_545
Cd1 As1 Ba2 137.790(7) . 7_545
Ba1 As1 Ba2 126.884(17) 7_556 7_545
Ba1 As1 Ba2 71.783(11) 7_546 7_545
As1 As1 Ba2 71.127(17) 5 7
Cd1 As1 Ba2 137.790(7) . 7
Ba1 As1 Ba2 71.783(10) 7_556 7
Ba1 As1 Ba2 126.884(17) 7_546 7
Ba2 As1 Ba2 84.289(13) 7_545 7
As1 As1 Ba2 66.389(16) 5 3_445
Cd1 As1 Ba2 67.851(11) . 3_445
Ba1 As1 Ba2 144.797(17) 7_556 3_445
Ba1 As1 Ba2 86.170(10) 7_546 3_445
Ba2 As1 Ba2 82.270(10) 7_545 3_445
Ba2 As1 Ba2 137.516(16) 7 3_445
As1 As1 Ba2 66.389(16) 5 3_455
Cd1 As1 Ba2 67.851(11) . 3_455
Ba1 As1 Ba2 86.170(10) 7_556 3_455
Ba1 As1 Ba2 144.797(17) 7_546 3_455
Ba2 As1 Ba2 137.516(16) 7_545 3_455
Ba2 As1 Ba2 82.270(11) 7 3_455
Ba2 As1 Ba2 81.046(14) 3_445 3_455
Cd1 As2 Cd2 76.915(14) 5_556 7_546
Cd1 As2 Cd2 76.915(14) 5_556 7_556
Cd2 As2 Cd2 112.49(2) 7_546 7_556
Cd1 As2 Ba1 130.090(19) 5_556 .
Cd2 As2 Ba1 75.971(13) 7_546 .
Cd2 As2 Ba1 75.971(13) 7_556 .
Cd1 As2 Ba2 71.653(12) 5_556 7_556
Cd2 As2 Ba2 146.014(19) 7_546 7_556
Cd2 As2 Ba2 72.754(11) 7_556 7_556
Ba1 As2 Ba2 135.374(8) . 7_556
Cd1 As2 Ba2 71.653(12) 5_556 7_546
Cd2 As2 Ba2 72.754(11) 7_546 7_546
Cd2 As2 Ba2 146.014(19) 7_556 7_546
Ba1 As2 Ba2 135.374(8) . 7_546
Ba2 As2 Ba2 85.212(14) 7_556 7_546
Cd1 As2 Ba2 157.391(19) 5_556 1_556
Cd2 As2 Ba2 113.834(13) 7_546 1_556
Cd2 As2 Ba2 113.834(13) 7_556 1_556
Ba1 As2 Ba2 72.519(15) . 1_556
Ba2 As2 Ba2 91.995(14) 7_556 1_556
Ba2 As2 Ba2 91.995(13) 7_546 1_556
Cd2 As3 Cd1 110.165(14) . 7_556
Cd2 As3 Cd1 110.165(14) . 7_546
Cd1 As3 Cd1 113.09(2) 7_556 7_546
Cd2 As3 Cd2 68.942(17) . 5_656
Cd1 As3 Cd2 73.882(13) 7_556 5_656
Cd1 As3 Cd2 73.882(13) 7_546 5_656
Cd2 As3 Ba1 158.46(2) . .
Cd1 As3 Ba1 80.639(13) 7_556 .
Cd1 As3 Ba1 80.639(14) 7_546 .
Cd2 As3 Ba1 132.602(19) 5_656 .
Cd2 As3 Ba1 76.399(14) . 7_546
Cd1 As3 Ba1 162.273(18) 7_556 7_546
Cd1 As3 Ba1 78.218(10) 7_546 7_546
Cd2 As3 Ba1 123.456(12) 5_656 7_546
Ba1 As3 Ba1 88.198(13) . 7_546
Cd2 As3 Ba1 76.399(13) . 7_556
Cd1 As3 Ba1 78.218(10) 7_556 7_556
Cd1 As3 Ba1 162.273(18) 7_546 7_556
Cd2 As3 Ba1 123.456(12) 5_656 7_556
Ba1 As3 Ba1 88.198(13) . 7_556
Ba1 As3 Ba1 87.768(15) 7_546 7_556

loop_
_geom_bond_atom_site_label_1
_geom_bond_atom_site_label_2
_geom_bond_distance
_geom_bond_site_symmetry_2
Ba1 As3 3.2451(6) .
Ba1 As3 3.2798(4) 7_546
Ba1 As3 3.2798(4) 7_556
Ba1 As2 3.2932(6) .
Ba1 As1 3.3426(5) 7_556
Ba1 As1 3.3426(4) 7_546
Ba1 Cd2 3.7360(4) 7_546
Ba1 Cd2 3.7360(4) 7_556
Ba1 Cd1 3.8123(5) .
Ba1 Cd1 3.8833(4) 7_556
Ba1 Cd1 3.8833(4) 7_546
Ba1 Ba2 3.9462(6) 1_556
Ba2 As2 3.3586(4) 7_556
Ba2 As2 3.3586(4) 7_546
Ba2 As2 3.3780(6) 1_554
Ba2 As1 3.3884(4) 7_545
Ba2 As1 3.3884(4) 7
Ba2 As1 3.4992(5) 3
Ba2 As1 3.4992(5) 3_545
Ba2 Cd1 3.5932(4) 3
Ba2 Cd1 3.5932(4) 3_545
Ba2 Cd2 3.6486(6) .
Ba2 Ba1 3.9462(6) 1_554
Ba2 Ba2 4.5317(6) 5_655
Cd1 As2 2.7151(6) 5_556
Cd1 As3 2.7251(4) 7_556
Cd1 As3 2.7251(4) 7_546
Cd1 As1 2.8707(6) .
Cd1 Cd2 3.3894(4) 3_445
Cd1 Cd2 3.3894(4) 3_455
Cd1 Ba2 3.5932(4) 3_445
Cd1 Ba2 3.5932(4) 3_455
Cd1 Ba1 3.8833(4) 7_556
Cd1 Ba1 3.8833(4) 7_546
Cd2 As3 2.7193(6) .
Cd2 As2 2.7347(4) 7_546
Cd2 As2 2.7347(4) 7_556
Cd2 As3 2.9093(7) 5_656
Cd2 Cd2 3.1895(8) 5_656
Cd2 Cd1 3.3894(4) 3
Cd2 Cd1 3.3894(4) 3_545
Cd2 Ba1 3.7359(4) 7_546
Cd2 Ba1 3.7359(4) 7_556
As1 As1 2.4975(10) 5
As1 Ba1 3.3426(4) 7_556
As1 Ba1 3.3426(4) 7_546
As1 Ba2 3.3884(4) 7_545
As1 Ba2 3.3884(4) 7
As1 Ba2 3.4992(5) 3_445
As1 Ba2 3.4992(5) 3_455
As2 Cd1 2.7150(6) 5_556
As2 Cd2 2.7346(4) 7_546
As2 Cd2 2.7346(4) 7_556
As2 Ba2 3.3586(4) 7_556
As2 Ba2 3.3586(4) 7_546
As2 Ba2 3.3780(6) 1_556
As3 Cd1 2.7251(4) 7_556
As3 Cd1 2.7251(4) 7_546
As3 Cd2 2.9092(7) 5_656
As3 Ba1 3.2799(4) 7_546
As3 Ba1 3.2799(4) 7_556
